data_4350724
loop_
_publ_author_name
'Chen, Sa'
'Shang, Ran'
'Hu, Ke-Li'
'Wang, Zhe-Ming'
'Gao, Song'

_publ_section_title
;
 [NH2NH3][M(HCOO)3] (M = Mn2+, Zn2+, Co2+and Mg2+): structural phase
 transitions, prominent dielectric anomalies and negative thermal
 expansion, and magnetic ordering
;
_journal_issue 1
_journal_name_full 'Inorg. Chem. Front.'
_journal_page_first 83
_journal_paper_doi 10.1039/C3QI00034F
_journal_volume 1
_journal_year 2014
_chemical_formula_sum 'C3 H8 Mn N2 O6'
_chemical_formula_weight 223.05
_space_group_IT_number 33
_space_group_name_Hall 'P 2c -2n'
_space_group_name_H-M_alt 'P n a 21'
_symmetry_cell_setting orthorhombic
_symmetry_space_group_name_H-M 'P n a 21'
_atom_sites_solution_hydrogens geom
_atom_sites_solution_primary direct
_atom_sites_solution_secondary difmap
_audit_creation_method SHELXL-97
_cell_angle_alpha 90.00
_cell_angle_beta 90.00
_cell_angle_gamma 90.00
_cell_formula_units_Z 4
_cell_length_a 8.9448(3)
_cell_length_b 7.8403(3)
_cell_length_c 11.7669(5)
_cell_measurement_reflns_used 6181
_cell_measurement_temperature 290.0
_cell_measurement_theta_max 28.700
_cell_measurement_theta_min 3.395
_cell_volume 825.21(5)
_computing_cell_refinement 'HKL Scalepack (Otwinowski & Minor, 1997)'
_computing_data_collection 'KappaCCD (Nonius B. V., 1998)'
_computing_data_reduction 'HKL Denzo (Otwinowski & Minor, 1997) & maXus (Mackay et al., 1998)'
_computing_molecular_graphics 'Bruker SHELXTL V5.1 (Sheldrick, 1998)'
_computing_publication_material 'SHELXL-97 (Sheldrick, 1997)'
_computing_structure_refinement 'SHELXL-97 (Sheldrick, 1997)'
_computing_structure_solution 'SHELXS-97 (Sheldrick, 1997)'
_diffrn_ambient_temperature 290.0
_diffrn_detector_area_resol_mean 9
_diffrn_measured_fraction_theta_full 0.998
_diffrn_measured_fraction_theta_max 0.998
_diffrn_measurement_device_type 'NONIUS KappaCCD'
_diffrn_measurement_method CCD
_diffrn_radiation_monochromator graphite
_diffrn_radiation_source 'fine-focus sealed tube'
_diffrn_radiation_type MoK\a
_diffrn_radiation_wavelength 0.71073
_diffrn_reflns_av_R_equivalents 0.0725
_diffrn_reflns_av_sigmaI/netI 0.0658
_diffrn_reflns_limit_h_max 12
_diffrn_reflns_limit_h_min -11
_diffrn_reflns_limit_k_max 10
_diffrn_reflns_limit_k_min -10
_diffrn_reflns_limit_l_max 15
_diffrn_reflns_limit_l_min -15
_diffrn_reflns_number 15111
_diffrn_reflns_theta_full 28.71
_diffrn_reflns_theta_max 28.71
_diffrn_reflns_theta_min 3.46
_diffrn_standards_decay_% 0
_exptl_absorpt_coefficient_mu 1.597
_exptl_absorpt_correction_T_max 0.710
_exptl_absorpt_correction_T_min 0.621
_exptl_absorpt_correction_type multi-scan
_exptl_absorpt_process_details
;
multi-scan from symmetry-related measurements 
 Sortav (Blessing 1995, 1997)
;
_exptl_crystal_colour colorless
_exptl_crystal_density_diffrn 1.795
_exptl_crystal_density_method 'not measured'
_exptl_crystal_description block
_exptl_crystal_F_000 452
_exptl_crystal_size_max 0.38
_exptl_crystal_size_mid 0.32
_exptl_crystal_size_min 0.22
_refine_diff_density_max 0.249
_refine_diff_density_min -0.323
_refine_diff_density_rms 0.062
_refine_ls_abs_structure_details 'Flack H D (1983), Acta Cryst. A39, 876-881'
_refine_ls_abs_structure_Flack 0.22(2)
_refine_ls_extinction_coef 0.0405(14)
_refine_ls_extinction_expression Fc^*^=kFc[1+0.001xFc^2^\l^3^/sin(2\q)]^-1/4^
_refine_ls_extinction_method SHELXL
_refine_ls_goodness_of_fit_ref 0.885
_refine_ls_hydrogen_treatment mixed
_refine_ls_matrix_type full
_refine_ls_number_parameters 118
_refine_ls_number_reflns 2113
_refine_ls_number_restraints 6
_refine_ls_restrained_S_all 0.884
_refine_ls_R_factor_all 0.0659
_refine_ls_R_factor_gt 0.0259
_refine_ls_shift/su_max 0.001
_refine_ls_shift/su_mean 0.000
_refine_ls_structure_factor_coef Fsqd
_refine_ls_weighting_details 'calc w=1/[\s^2^(Fo^2^)+(0.0211P)^2^+0.0000P] where P=(Fo^2^+2Fc^2^)/3'
_refine_ls_weighting_scheme calc
_refine_ls_wR_factor_gt 0.0426
_refine_ls_wR_factor_ref 0.0474
_reflns_number_gt 1378
_reflns_number_total 2113
_reflns_threshold_expression >2sigma(I)
_cod_data_source_file c3qi00034f.txt
_cod_data_source_block 1Mn-290K
_cod_depositor_comments
;
The following automatic conversions were performed:

data item '_symmetry_cell_setting' value 'Orthorhombic' was changed
to 'orthorhombic' in accordance with the
/home/saulius/struct/COD-crude-data/automatic-downloads/DataCite-retrospective/RSC/depositions/lib/dictionaries/cif_core.dic
dictionary named 'cif_core.dic' version 2.4.2 last updated on
2011-04-26.

Automatic conversion script
Id: cif_fix_values 6909 2019-04-08 15:41:33Z antanas 
;
_cod_original_sg_symbol_H-M 'P na2(1)'
_cod_database_code 4350724

loop_
_symmetry_equiv_pos_as_xyz
'x, y, z'
'-x, -y, z+1/2'
'x+1/2, -y+1/2, z'
'-x+1/2, y+1/2, z+1/2'

loop_
_atom_site_label
_atom_site_type_symbol
_atom_site_fract_x
_atom_site_fract_y
_atom_site_fract_z
_atom_site_U_iso_or_equiv
_atom_site_adp_type
_atom_site_occupancy
_atom_site_symmetry_multiplicity
_atom_site_calc_flag
_atom_site_refinement_flags
Mn1 Mn 0.52998(3) 0.49962(6) 0.11114(7) 0.02153(9) Uani 1 1 d .
O1 O 0.31465(16) 0.4190(2) 0.18025(16) 0.0332(4) Uani 1 1 d .
O2 O 0.12801(17) 0.2338(2) 0.17933(16) 0.0328(4) Uani 1 1 d .
O3 O 0.42954(18) 0.7309(2) 0.04103(15) 0.0338(4) Uani 1 1 d .
O4 O 0.24321(16) 0.9163(2) 0.03842(17) 0.0316(4) Uani 1 1 d .
O5 O 0.55866(19) 0.6443(3) 0.26943(14) 0.0318(5) Uani 1 1 d .
O6 O 0.5146(2) 0.6394(3) 0.45445(15) 0.0370(4) Uani 1 1 d .
C1 C 0.2577(3) 0.2806(3) 0.1536(2) 0.0360(7) Uani 1 1 d .
H1 H 0.3157 0.2056 0.1112 0.043 Uiso 1 1 calc R
C2 C 0.3133(3) 0.7929(3) 0.0785(2) 0.0356(7) Uani 1 1 d .
H2 H 0.2737 0.7424 0.1434 0.043 Uiso 1 1 calc R
C3 C 0.5360(3) 0.5690(3) 0.3619(3) 0.0319(7) Uani 1 1 d .
H3 H 0.5352 0.4504 0.3607 0.038 Uiso 1 1 calc R
N1 N 0.0699(4) 0.5063(2) 0.3433(3) 0.0374(7) Uani 1 1 d D
H11 H 0.0824 0.6103 0.3144 0.056 Uiso 1 1 calc R
H12 H 0.0846 0.4288 0.2892 0.056 Uiso 1 1 calc R
H13 H 0.1353 0.4898 0.3993 0.056 Uiso 1 1 calc R
N2 N -0.0788(4) 0.4903(3) 0.3868(3) 0.0571(11) Uani 1 1 d D
H21 H -0.100(2) 0.5839(18) 0.427(2) 0.086 Uiso 1 1 d D
H22 H -0.084(2) 0.400(2) 0.432(2) 0.086 Uiso 1 1 d D

loop_
_atom_site_aniso_label
_atom_site_aniso_U_11
_atom_site_aniso_U_22
_atom_site_aniso_U_33
_atom_site_aniso_U_23
_atom_site_aniso_U_13
_atom_site_aniso_U_12
Mn1 0.02230(14) 0.01997(14) 0.02232(14) -0.00018(14) 0.0010(2) 0.00029(14)
O1 0.0289(9) 0.0265(9) 0.0441(10) -0.0060(9) 0.0061(8) -0.0078(7)
O2 0.0293(10) 0.0313(9) 0.0380(9) -0.0050(9) 0.0046(8) -0.0072(8)
O3 0.0315(9) 0.0331(9) 0.0367(10) 0.0054(9) 0.0092(8) 0.0105(7)
O4 0.0297(9) 0.0266(9) 0.0384(9) 0.0056(8) 0.0052(8) 0.0094(8)
O5 0.0445(11) 0.0292(10) 0.0217(11) 0.0010(8) 0.0027(8) -0.0056(10)
O6 0.0576(12) 0.0315(11) 0.0218(11) -0.0009(9) 0.0044(9) -0.0070(9)
C1 0.0327(14) 0.0352(14) 0.0403(18) -0.0117(12) 0.0123(11) -0.0021(12)
C2 0.0365(14) 0.0336(14) 0.037(2) 0.0083(12) 0.0084(11) 0.0071(12)
C3 0.041(2) 0.0269(10) 0.0276(12) -0.0008(15) -0.0053(14) -0.0038(11)
N1 0.050(2) 0.0276(13) 0.034(2) -0.0015(12) 0.0013(15) 0.0080(12)
N2 0.040(2) 0.057(2) 0.074(3) 0.0112(16) 0.007(2) 0.0054(13)

loop_
_atom_type_symbol
_atom_type_description
_atom_type_scat_dispersion_real
_atom_type_scat_dispersion_imag
_atom_type_scat_source
C C 0.0033 0.0016 'International Tables Vol C Tables 4.2.6.8 and 6.1.1.4'
H H 0.0000 0.0000 'International Tables Vol C Tables 4.2.6.8 and 6.1.1.4'
N N 0.0061 0.0033 'International Tables Vol C Tables 4.2.6.8 and 6.1.1.4'
O O 0.0106 0.0060 'International Tables Vol C Tables 4.2.6.8 and 6.1.1.4'
Mn Mn 0.3368 0.7283 'International Tables Vol C Tables 4.2.6.8 and 6.1.1.4'

loop_
_geom_angle_atom_site_label_1
_geom_angle_atom_site_label_2
_geom_angle_atom_site_label_3
_geom_angle
_geom_angle_site_symmetry_1
_geom_angle_site_symmetry_3
O6 Mn1 O2 88.01(7) 2_664 3
O6 Mn1 O1 90.52(7) 2_664 .
O2 Mn1 O1 88.55(7) 3 .
O6 Mn1 O3 91.17(8) 2_664 .
O2 Mn1 O3 179.08(8) 3 .
O1 Mn1 O3 91.05(6) . .
O6 Mn1 O4 88.80(7) 2_664 3_565
O2 Mn1 O4 92.64(6) 3 3_565
O1 Mn1 O4 178.61(8) . 3_565
O3 Mn1 O4 87.75(6) . 3_565
O6 Mn1 O5 176.10(8) 2_664 .
O2 Mn1 O5 94.26(7) 3 .
O1 Mn1 O5 86.37(7) . .
O3 Mn1 O5 86.54(7) . .
O4 Mn1 O5 94.25(7) 3_565 .
C1 O1 Mn1 121.48(17) . .
C1 O2 Mn1 121.93(16) . 3_455
C2 O3 Mn1 122.68(16) . .
C2 O4 Mn1 121.59(17) . 3_465
C3 O5 Mn1 118.29(16) . .
C3 O6 Mn1 123.43(18) . 2_665
O1 C1 O2 125.2(2) . .
O1 C1 H1 117.4 . .
O2 C1 H1 117.4 . .
O3 C2 O4 126.6(2) . .
O3 C2 H2 116.7 . .
O4 C2 H2 116.7 . .
O6 C3 O5 125.4(2) . .
O6 C3 H3 117.3 . .
O5 C3 H3 117.3 . .
N2 N1 H11 109.5 . .
N2 N1 H12 109.5 . .
H11 N1 H12 109.5 . .
N2 N1 H13 109.5 . .
H11 N1 H13 109.5 . .
H12 N1 H13 109.5 . .
N1 N2 H21 108.5(10) . .
N1 N2 H22 109.4(10) . .
H21 N2 H22 109.1(14) . .

loop_
_geom_bond_atom_site_label_1
_geom_bond_atom_site_label_2
_geom_bond_distance
_geom_bond_site_symmetry_2
Mn1 O6 2.178(2) 2_664
Mn1 O2 2.1821(18) 3
Mn1 O1 2.1841(15) .
Mn1 O3 2.1856(17) .
Mn1 O4 2.1919(15) 3_565
Mn1 O5 2.1958(19) .
O1 C1 1.239(3) .
O2 C1 1.254(3) .
O2 Mn1 2.1821(18) 3_455
O3 C2 1.229(3) .
O4 C2 1.246(3) .
O4 Mn1 2.1919(15) 3_465
O5 C3 1.255(3) .
O6 C3 1.235(4) .
O6 Mn1 2.178(2) 2_665
C1 H1 0.9300 .
C2 H2 0.9300 .
C3 H3 0.9300 .
N1 N2 1.431(3) .
N1 H11 0.8900 .
N1 H12 0.8900 .
N1 H13 0.8900 .
N2 H21 0.893(9) .
N2 H22 0.891(9) .

loop_
_geom_hbond_atom_site_label_D
_geom_hbond_atom_site_label_H
_geom_hbond_atom_site_label_A
_geom_hbond_distance_DH
_geom_hbond_distance_HA
_geom_hbond_distance_DA
_geom_hbond_angle_DHA
_geom_hbond_site_symmetry_A
N1 H11 O5 0.89 2.01 2.876(3) 164.9 3_465
N1 H11 O6 0.89 2.63 3.110(3) 114.5 3_465
N1 H12 O2 0.89 2.04 2.925(3) 173.4 .
N1 H12 O1 0.89 2.43 2.990(4) 121.7 .
N1 H13 O4 0.89 2.05 2.926(4) 168.8 4_545
N2 H21 O6 0.893(9) 2.423(15) 3.125(4) 135.7(12) 3_465
N2 H22 O3 0.891(9) 2.299(17) 3.035(4) 139.8(16) 4_545
